data_4323546
loop_
_publ_author_name
'Linfeng Chen'
'F. Albert Cotton'
'William A. Wojtczak'

_publ_section_title
;
 Synthesis and Structural Characterization of Compounds Containing the
 [Zr6Cl18H5]3- Cluster Anion. Determination of the Number of Cluster
 Hydrogen Atoms
;
_journal_name_full 'Inorganic Chemistry'
_journal_page_first 4047
_journal_page_last 4054
_journal_paper_doi 10.1021/ic960173i
_journal_volume 36
_journal_year 1997
_chemical_compound_source
;
addition of [Ph4P]I to the brown solid from reaction of ZrCl4 with HSnBu3' 
;
_chemical_formula_analytical 'not measured'
_chemical_formula_moiety
;
3(C24 H20 P 1+),Zr6 Cl17.19 I0.81 H5 3-,3(C H2 Cl2),C7 H8
;
_chemical_formula_structural
;
[(C6 H5)4 P]3 [Zr6 Cl17.19 I0.81 H5] 3(C H2 Cl2) (C6 H5 C H3)
;
_chemical_formula_sum 'C82 H79 Cl23.19 I0.81 P3 Zr6'
_chemical_formula_weight 2629.79
_chemical_melting_point ?
_chemical_name_systematic
; 
 ? 
;
_space_group_IT_number 14
_symmetry_cell_setting monoclinic
_symmetry_space_group_name_Hall '-P 2ybc'
_symmetry_space_group_name_H-M 'P 1 21/c 1'
_atom_sites_solution_hydrogens 'difmap for cluster hydrogen,geom for others'
_atom_sites_solution_primary direct
_atom_sites_solution_secondary difmap
_audit_creation_method SHELXL
_cell_angle_alpha 90.00
_cell_angle_beta 90.22(3)
_cell_angle_gamma 90.00
_cell_formula_units_Z 4
_cell_length_a 19.786(5)
_cell_length_b 19.071(4)
_cell_length_c 27.397(5)
_cell_measurement_reflns_used 25
_cell_measurement_temperature 293(2)
_cell_measurement_theta_max 17.5
_cell_measurement_theta_min 11.5
_cell_volume 10338(4)
_computing_cell_refinement 'Enraf-Nonius CAD4 Version 5.0'
_computing_data_collection 'Enraf-Nonius CAD4 Version 5.0'
_computing_data_reduction 'Enraf-Nonius SDP'
_computing_molecular_graphics ORTEP
_computing_structure_refinement 'SHELXL-93 (Sheldrick, 1993)'
_computing_structure_solution 'SHELXS-86 (Sheldrick, 1990)'
_diffrn_ambient_temperature 293(2)
_diffrn_measurement_device 'Enraf-Nonius CAD-4'
_diffrn_measurement_method \w--\q
_diffrn_radiation_monochromator graphite
_diffrn_radiation_source 'normal-focus sealed tube'
_diffrn_radiation_type 'Mo K\a'
_diffrn_radiation_wavelength 0.70930
_diffrn_reflns_av_R_equivalents 0.0388
_diffrn_reflns_av_sigmaI/netI 0.1129
_diffrn_reflns_limit_h_max 21
_diffrn_reflns_limit_h_min 0
_diffrn_reflns_limit_k_max 20
_diffrn_reflns_limit_k_min 0
_diffrn_reflns_limit_l_max 30
_diffrn_reflns_limit_l_min -30
_diffrn_reflns_number 14817
_diffrn_reflns_theta_max 22.95
_diffrn_reflns_theta_min 2.05
_diffrn_standards_decay_% 30.5
_diffrn_standards_interval_count 250
_diffrn_standards_number 3
_exptl_absorpt_coefficient_mu 1.511
_exptl_absorpt_correction_T_max 0.9996
_exptl_absorpt_correction_T_min 0.8215
_exptl_absorpt_correction_type 'empirical via \y scans'
_exptl_crystal_colour 'dark purple'
_exptl_crystal_density_diffrn 1.690
_exptl_crystal_density_meas ?
_exptl_crystal_description cubic
_exptl_crystal_F_000 5173
_exptl_crystal_size_max 0.53
_exptl_crystal_size_mid 0.50
_exptl_crystal_size_min 0.48
_refine_diff_density_max 1.033
_refine_diff_density_min -1.001
_refine_diff_density_rms 0.157
_refine_ls_extinction_method none
_refine_ls_goodness_of_fit_all 1.072
_refine_ls_goodness_of_fit_obs 1.103
_refine_ls_hydrogen_treatment refall
_refine_ls_matrix_type full
_refine_ls_number_parameters 1072
_refine_ls_number_reflns 14333
_refine_ls_number_restraints 10
_refine_ls_restrained_S_all 1.078
_refine_ls_restrained_S_obs 1.103
_refine_ls_R_factor_all 0.1591
_refine_ls_R_factor_obs 0.0582
_refine_ls_shift/esd_max 0.052
_refine_ls_shift/esd_mean 0.003
_refine_ls_structure_factor_coef Fsqd
_refine_ls_weighting_details 'w=1/[\s^2^(Fo^2^)+(0.0237P)^2^+96.1104P] where P=(Fo^2^+2Fc^2^)/3'
_refine_ls_weighting_scheme calc
_refine_ls_wR_factor_all 0.1680
_refine_ls_wR_factor_obs 0.1226
_reflns_number_observed 7775
_reflns_number_total 14337
_reflns_observed_criterion >2sigma(I)
_cod_data_source_file ic960173i_1.cif
_cod_data_source_block 3.3CH2Cl2.C6H5CH3
_cod_depositor_comments
;
The following automatic conversions were performed:

'_chemical_melting_point' value 'not measured' was changed to '?' -
the value is undefined or not given.

Automatic conversion script
Id: cif_fix_values 1715 2011-07-08 13:25:40Z adriana 

The following automatic conversions were performed:

'_exptl_crystal_density_meas' value 'not measured' was changed to '?'
- the value is perceived as not measured.

Automatic conversion script
Id: cif_fix_values 3008 2015-01-20 13:52:24Z robertas 

The following automatic conversions were performed:

'_refine_ls_weighting_scheme' value 'calc
w=1/[\s^2^(Fo^2^)+(0.0237P)^2^+96.1104P] where P=(Fo^2^+2Fc^2^)/3'
was changed to 'calc'. New tag '_refine_ls_weighting_details' was
created. The value of the new tag was set to
'w=1/[\s^2^(Fo^2^)+(0.0237P)^2^+96.1104P] where P=(Fo^2^+2Fc^2^)/3'.

Automatic conversion script
Id: cif_fix_values 3143 2015-03-26 13:38:13Z robertas 
;
_cod_original_cell_volume 10337(4)
_cod_original_formula_sum 'C82 H5 H74 Cl23.19 I0.81 P3 Zr6'
_cod_database_code 4323546

loop_
_symmetry_equiv_pos_as_xyz
'x, y, z'
'-x, y+1/2, -z+1/2'
'-x, -y, -z'
'x, -y-1/2, z-1/2'

loop_
_atom_site_aniso_label
_atom_site_aniso_U_11
_atom_site_aniso_U_22
_atom_site_aniso_U_33
_atom_site_aniso_U_23
_atom_site_aniso_U_13
_atom_site_aniso_U_12
Zr1 0.0615(7) 0.0413(6) 0.0586(7) 0.0015(5) -0.0007(5) 0.0022(5)
Zr2 0.0482(6) 0.0470(6) 0.0565(7) -0.0110(5) -0.0048(5) -0.0015(5)
Zr3 0.0392(6) 0.0560(7) 0.0595(7) -0.0098(5) -0.0002(5) 0.0060(5)
Cl1 0.148(8) 0.064(6) 0.102(11) 0.040(4) -0.002(7) 0.003(6)
I1 0.196(39) 0.067(15) 0.095(23) 0.034(9) -0.009(20) -0.004(16)
Cl2 0.101(5) 0.085(8) 0.075(5) -0.055(5) -0.011(4) 0.022(6)
I2 0.128(6) 0.086(8) 0.074(5) -0.053(4) -0.017(4) 0.024(5)
Cl3 0.041(2) 0.126(3) 0.089(2) -0.035(2) 0.008(2) 0.024(2)
Cl4 0.092(2) 0.044(2) 0.082(2) -0.0048(15) -0.002(2) -0.014(2)
Cl5 0.057(2) 0.061(2) 0.066(2) -0.0170(14) 0.0027(14) 0.0099(14)
Cl6 0.078(2) 0.061(2) 0.067(2) -0.0060(15) -0.011(2) 0.030(2)
Cl7 0.044(2) 0.092(2) 0.075(2) -0.026(2) -0.0019(14) -0.008(2)
Cl8 0.065(2) 0.079(2) 0.068(2) -0.001(2) 0.018(2) -0.016(2)
Cl9 0.083(2) 0.061(2) 0.056(2) -0.0011(14) -0.012(2) 0.006(2)
Zr4 0.0479(6) 0.0480(6) 0.0568(7) 0.0018(5) 0.0060(5) 0.0009(5)
Zr5 0.0535(7) 0.0505(6) 0.0553(7) -0.0016(5) -0.0014(5) 0.0016(5)
Zr6 0.0557(7) 0.0479(6) 0.0538(7) 0.0064(5) 0.0082(5) 0.0019(5)
Cl11 0.052(4) 0.059(6) 0.118(6) -0.002(4) 0.017(3) 0.020(3)
I11 0.070(15) 0.048(11) 0.062(9) -0.011(7) 0.002(9) 0.030(9)
Cl12 0.063(9) 0.085(5) 0.083(5) -0.019(4) -0.023(5) -0.004(6)
I12 0.042(8) 0.090(5) 0.075(7) -0.012(5) -0.012(5) -0.004(6)
Cl13 0.092(10) 0.059(6) 0.100(7) 0.033(4) 0.038(5) 0.001(5)
I13 0.091(8) 0.053(6) 0.076(5) 0.012(4) 0.034(4) -0.002(5)
Cl14 0.064(2) 0.055(2) 0.066(2) -0.0051(14) 0.0007(15) 0.0043(14)
Cl15 0.056(2) 0.056(2) 0.076(2) 0.0073(15) -0.0022(15) -0.0050(14)
Cl16 0.056(2) 0.055(2) 0.066(2) 0.0121(14) 0.0065(14) 0.0060(14)
Cl17 0.069(2) 0.061(2) 0.080(2) 0.010(2) 0.019(2) 0.008(2)
Cl18 0.059(2) 0.056(2) 0.080(2) -0.004(2) -0.008(2) 0.0052(14)
Cl19 0.076(2) 0.064(2) 0.056(2) 0.0015(14) 0.0016(15) 0.001(2)
P1 0.057(2) 0.065(2) 0.072(2) -0.003(2) 0.002(2) -0.012(2)
C11 0.058(7) 0.063(8) 0.078(9) -0.006(7) 0.005(6) -0.028(7)
C12 0.062(9) 0.084(11) 0.137(14) -0.008(9) 0.003(9) -0.026(8)
C13 0.072(10) 0.068(10) 0.169(16) -0.033(10) 0.021(10) -0.017(9)
C14 0.055(9) 0.098(12) 0.129(14) -0.021(10) 0.006(9) -0.021(9)
C15 0.077(10) 0.091(11) 0.095(11) 0.012(9) -0.018(8) -0.010(9)
C16 0.080(9) 0.070(9) 0.073(9) -0.003(7) -0.002(7) -0.020(8)
C21 0.063(8) 0.063(8) 0.058(7) -0.006(6) 0.014(6) -0.011(6)
C22 0.068(9) 0.069(9) 0.097(10) -0.004(8) 0.012(7) -0.003(7)
C23 0.070(9) 0.075(10) 0.099(11) -0.013(8) 0.009(8) -0.030(8)
C24 0.109(12) 0.054(8) 0.099(11) -0.033(8) -0.011(9) -0.003(9)
C25 0.076(10) 0.062(9) 0.105(11) -0.011(8) 0.008(8) 0.012(8)
C26 0.082(9) 0.074(10) 0.076(9) -0.009(7) 0.028(7) -0.010(8)
C31 0.058(8) 0.059(8) 0.087(9) -0.012(7) -0.006(7) -0.009(6)
C32 0.072(9) 0.078(10) 0.105(11) -0.014(8) -0.016(8) -0.010(8)
C33 0.065(9) 0.103(12) 0.114(13) -0.030(10) 0.026(9) -0.001(8)
C34 0.087(11) 0.087(11) 0.097(12) -0.012(9) 0.028(9) 0.018(9)
C35 0.120(14) 0.091(11) 0.068(9) -0.011(8) -0.001(9) 0.010(10)
C36 0.054(7) 0.072(9) 0.087(10) -0.017(7) -0.002(7) -0.007(7)
C41 0.081(9) 0.089(10) 0.059(8) -0.013(7) -0.002(7) 0.008(8)
C42 0.119(13) 0.066(9) 0.090(11) 0.019(8) -0.006(9) 0.005(9)
C43 0.154(17) 0.110(14) 0.098(13) 0.032(12) 0.000(12) 0.022(12)
C44 0.213(24) 0.128(18) 0.092(14) 0.031(13) -0.012(15) 0.031(17)
C45 0.201(22) 0.109(15) 0.098(14) -0.025(12) -0.012(14) 0.006(15)
C46 0.137(14) 0.080(11) 0.081(11) 0.013(9) -0.014(10) 0.012(10)
P2 0.061(2) 0.056(2) 0.071(2) -0.014(2) 0.008(2) -0.005(2)
C51 0.071(8) 0.065(8) 0.064(8) -0.014(7) -0.006(7) -0.015(7)
C52 0.071(8) 0.057(8) 0.087(10) -0.010(7) 0.021(7) -0.016(7)
C53 0.105(12) 0.075(10) 0.103(12) -0.026(9) 0.011(10) -0.027(9)
C54 0.089(12) 0.078(11) 0.135(16) -0.050(11) 0.016(11) -0.008(9)
C55 0.127(15) 0.073(11) 0.130(15) -0.006(10) -0.008(12) 0.011(10)
C56 0.108(12) 0.066(9) 0.093(11) -0.022(8) -0.031(9) 0.018(8)
C61 0.061(8) 0.067(8) 0.089(10) -0.007(7) 0.018(7) -0.004(7)
C62 0.068(9) 0.106(11) 0.068(9) -0.017(8) 0.005(7) -0.007(8)
C63 0.117(14) 0.129(15) 0.081(11) -0.019(10) 0.005(10) 0.000(12)
C64 0.127(16) 0.103(14) 0.114(15) 0.004(11) 0.057(13) 0.019(12)
C65 0.121(16) 0.124(16) 0.147(19) -0.021(14) 0.048(14) -0.018(12)
C66 0.103(12) 0.101(12) 0.090(11) -0.019(9) 0.033(10) -0.025(10)
C71 0.061(8) 0.058(8) 0.065(8) -0.003(6) 0.008(6) -0.008(6)
C72 0.055(8) 0.084(10) 0.123(12) 0.007(9) 0.018(8) -0.004(8)
C73 0.054(9) 0.085(11) 0.154(16) 0.004(11) -0.014(10) 0.003(8)
C74 0.119(15) 0.094(12) 0.101(13) 0.021(10) -0.010(11) 0.010(11)
C75 0.102(13) 0.070(10) 0.114(13) -0.003(9) 0.012(10) -0.004(9)
C76 0.084(10) 0.053(8) 0.095(10) -0.004(7) 0.007(8) 0.015(7)
C81 0.046(7) 0.068(8) 0.070(8) -0.011(6) 0.011(6) -0.017(6)
C82 0.044(7) 0.092(10) 0.104(11) -0.016(8) 0.000(7) 0.002(7)
C83 0.067(10) 0.109(13) 0.133(14) 0.008(11) -0.002(10) -0.028(10)
C84 0.085(13) 0.132(16) 0.134(16) -0.010(13) -0.026(11) -0.041(12)
C85 0.049(9) 0.172(19) 0.122(14) -0.009(13) 0.009(9) 0.019(11)
C86 0.071(10) 0.112(12) 0.107(12) -0.026(10) 0.005(8) 0.017(9)
P3 0.063(2) 0.072(2) 0.060(2) -0.008(2) 0.004(2) -0.002(2)
C91 0.052(7) 0.078(9) 0.056(8) -0.004(6) -0.012(6) 0.017(7)
C92 0.043(7) 0.082(9) 0.080(10) -0.003(7) -0.012(6) 0.007(6)
C93 0.073(10) 0.112(13) 0.077(10) -0.024(9) -0.002(8) 0.021(9)
C94 0.085(11) 0.121(14) 0.070(10) -0.023(9) -0.028(9) 0.010(10)
C95 0.078(10) 0.102(12) 0.112(13) -0.010(10) -0.022(10) -0.025(9)
C96 0.070(9) 0.103(11) 0.082(10) 0.002(9) -0.001(8) -0.026(9)
C101 0.085(10) 0.097(11) 0.061(8) -0.025(8) 0.005(7) -0.017(9)
C111 0.069(8) 0.055(7) 0.053(7) 0.004(6) 0.003(6) 0.003(6)
C112 0.086(10) 0.083(10) 0.079(10) -0.008(8) 0.005(8) -0.023(8)
C113 0.074(9) 0.108(12) 0.060(9) 0.013(8) 0.013(7) -0.017(9)
C114 0.067(9) 0.066(9) 0.114(13) 0.044(9) -0.022(8) 0.000(7)
C115 0.093(11) 0.080(11) 0.109(13) -0.001(10) -0.016(10) 0.028(9)
C116 0.081(10) 0.097(11) 0.073(10) -0.004(9) 0.005(8) 0.010(9)
C121 0.090(10) 0.067(9) 0.065(8) 0.007(7) 0.002(7) 0.006(8)
C122 0.101(12) 0.090(11) 0.091(11) 0.003(9) 0.014(9) -0.006(10)
C123 0.173(20) 0.095(13) 0.094(13) -0.002(10) 0.046(13) 0.046(14)
C124 0.148(20) 0.130(18) 0.139(19) 0.004(14) -0.011(15) 0.078(17)
C125 0.114(16) 0.149(20) 0.196(23) -0.031(18) -0.050(15) 0.052(15)
C126 0.103(13) 0.129(15) 0.103(12) -0.023(11) -0.033(10) 0.036(12)
C1 0.224(33) 0.217(33) 0.471(58) 0.192(38) -0.144(36) -0.063(27)
Cl1A 0.282(10) 0.215(8) 0.191(7) 0.031(6) -0.059(7) -0.073(7)
Cl1B 0.249(10) 0.218(9) 0.379(14) -0.060(9) 0.076(10) 0.042(8)
C2 0.428(49) 0.091(16) 0.173(23) -0.036(16) -0.005(26) 0.055(23)
Cl2A 0.220(9) 0.243(11) 0.466(18) 0.105(12) 0.006(10) 0.016(8)
Cl2B 0.466(19) 0.185(9) 0.476(19) 0.064(11) -0.197(16) 0.022(11)
C3 0.151(24) 0.305(42) 0.350(46) -0.023(35) 0.090(27) 0.099(26)
Cl3A 0.365(16) 0.370(16) 0.263(12) -0.053(11) 0.007(11) -0.011(13)
Cl3B 0.469(23) 0.515(25) 0.375(18) -0.087(17) -0.057(16) 0.276(20)

loop_
_atom_site_label
_atom_site_type_symbol
_atom_site_fract_x
_atom_site_fract_y
_atom_site_fract_z
_atom_site_U_iso_or_equiv
_atom_site_thermal_displace_type
_atom_site_occupancy
_atom_site_calc_flag
_atom_site_refinement_flags
_atom_site_disorder_group
Zr1 Zr 0.49436(6) 0.90063(5) 0.05353(4) 0.0538(3) Uani 1 d D .
Zr2 Zr 0.54942(5) 1.06869(6) 0.06487(4) 0.0506(3) Uani 1 d D .
Zr3 Zr 0.38952(5) 1.03541(6) 0.02579(4) 0.0515(3) Uani 1 d . .
Cl1 Cl 0.4890(18) 0.7974(13) 0.1092(11) 0.104(4) Uani 0.896(5) d PD .
I1 I 0.4788(50) 0.7894(32) 0.1187(27) 0.119(14) Uani 0.104(5) d PD .
Cl2 Cl 0.6085(9) 1.1384(7) 0.1289(6) 0.087(3) Uani 0.761(5) d PD .
I2 I 0.6034(8) 1.1611(7) 0.1347(6) 0.096(3) Uani 0.239(5) d PD .
Cl3 Cl 0.27477(14) 1.0697(2) 0.05354(13) 0.0854(11) Uani 1 d . .
Cl4 Cl 0.4404(2) 0.82209(15) -0.01113(12) 0.0727(9) Uani 1 d . .
Cl5 Cl 0.43418(14) 1.11114(15) 0.09651(10) 0.0612(8) Uani 1 d . .
Cl6 Cl 0.6127(2) 0.8556(2) 0.02911(11) 0.0688(9) Uani 1 d . .
Cl7 Cl 0.32979(14) 0.9671(2) -0.04249(11) 0.0705(9) Uani 1 d . .
Cl8 Cl 0.3762(2) 0.9308(2) 0.08305(11) 0.0705(8) Uani 1 d . .
Cl9 Cl 0.5456(2) 0.9676(2) 0.12655(10) 0.0669(8) Uani 1 d . .
Zr4 Zr 0.90238(5) 0.56750(6) 0.02311(4) 0.0509(3) Uani 1 d D .
Zr5 Zr 1.06612(5) 0.55864(6) 0.06169(4) 0.0531(3) Uani 1 d D .
Zr6 Zr 1.03066(6) 0.58975(6) -0.05787(4) 0.0524(3) Uani 1 d D .
Cl11 Cl 0.8006(6) 0.6342(8) 0.0478(5) 0.076(3) Uani 0.920(4) d PD .
I11 I 0.7874(16) 0.6450(25) 0.0453(13) 0.060(6) Uani 0.080(4) d PD .
Cl12 Cl 1.1306(7) 0.6215(12) 0.1270(7) 0.077(4) Uani 0.822(5) d PD .
I12 I 1.1491(10) 0.6198(15) 0.1330(8) 0.069(3) Uani 0.178(5) d PD .
Cl13 Cl 1.0579(13) 0.6809(10) -0.1204(7) 0.084(4) Uani 0.782(5) d PD .
I13 I 1.0711(13) 0.6925(9) -0.1265(6) 0.073(3) Uani 0.218(5) d PD .
Cl14 Cl 0.96653(15) 0.63551(15) 0.08980(11) 0.0615(7) Uani 1 d . .
Cl15 Cl 1.10268(14) 0.65846(15) 0.00432(11) 0.0629(8) Uani 1 d . .
Cl16 Cl 0.92945(14) 0.66843(15) -0.03617(10) 0.0590(7) Uani 1 d . .
Cl17 Cl 0.8629(2) 0.4769(2) 0.08685(12) 0.0699(8) Uani 1 d . .
Cl18 Cl 1.17462(15) 0.4909(2) 0.04070(11) 0.0653(8) Uani 1 d . .
Cl19 Cl 1.0374(2) 0.4670(2) 0.12818(10) 0.0655(8) Uani 1 d . .
P1 P 0.0442(2) 0.9225(2) 0.09697(12) 0.0646(9) Uani 1 d . .
C11 C -0.0392(6) 0.8971(7) 0.0781(5) 0.067(3) Uani 1 d . .
C12 C -0.0604(7) 0.8286(8) 0.0835(6) 0.094(5) Uani 1 d . .
H12 H -0.0332(7) 0.7961(8) 0.0996(6) 0.113 Uiso 1 calc R .
C13 C -0.1217(7) 0.8088(8) 0.0650(6) 0.103(5) Uani 1 d . .
H13 H -0.1356(7) 0.7623(8) 0.0674(6) 0.123 Uiso 1 calc R .
C14 C -0.1634(7) 0.8579(9) 0.0427(6) 0.094(5) Uani 1 d . .
H14 H -0.2057(7) 0.8443(9) 0.0312(6) 0.113 Uiso 1 calc R .
C15 C -0.1440(7) 0.9233(8) 0.0375(5) 0.088(4) Uani 1 d . .
H15 H -0.1730(7) 0.9551(8) 0.0225(5) 0.105 Uiso 1 calc R .
C16 C -0.0807(7) 0.9465(7) 0.0541(4) 0.074(4) Uani 1 d . .
H16 H -0.0667(7) 0.9925(7) 0.0494(4) 0.089 Uiso 1 calc R .
C21 C 0.0476(6) 1.0155(6) 0.1029(4) 0.061(3) Uani 1 d . .
C22 C 0.1016(6) 1.0531(7) 0.0836(5) 0.078(4) Uani 1 d . .
H22 H 0.1366(6) 1.0300(7) 0.0677(5) 0.094 Uiso 1 calc R .
C23 C 0.1024(7) 1.1239(7) 0.0881(5) 0.081(4) Uani 1 d . .
H23 H 0.1388(7) 1.1486(7) 0.0753(5) 0.097 Uiso 1 calc R .
C24 C 0.0525(8) 1.1605(7) 0.1107(5) 0.087(4) Uani 1 d . .
H24 H 0.0544(8) 1.2091(7) 0.1135(5) 0.105 Uiso 1 calc R .
C25 C -0.0012(7) 1.1228(7) 0.1292(5) 0.081(4) Uani 1 d . .
H25 H -0.0371(7) 1.1468(7) 0.1433(5) 0.097 Uiso 1 calc R .
C26 C -0.0030(7) 1.0511(7) 0.1273(5) 0.078(4) Uani 1 d . .
H26 H -0.0378(7) 1.0266(7) 0.1423(5) 0.093 Uiso 1 calc R .
C31 C 0.1013(6) 0.8913(6) 0.0516(5) 0.068(3) Uani 1 d . .
C32 C 0.1717(7) 0.8884(7) 0.0620(5) 0.085(4) Uani 1 d . .
H32 H 0.1880(7) 0.9045(7) 0.0918(5) 0.102 Uiso 1 calc R .
C33 C 0.2157(7) 0.8618(8) 0.0278(6) 0.094(5) Uani 1 d . .
H33 H 0.2616(7) 0.8586(8) 0.0351(6) 0.113 Uiso 1 calc R .
C34 C 0.1928(8) 0.8405(8) -0.0161(6) 0.090(4) Uani 1 d . .
H34 H 0.2229(8) 0.8233(8) -0.0392(6) 0.108 Uiso 1 calc R .
C35 C 0.1248(9) 0.8442(8) -0.0268(5) 0.093(5) Uani 1 d . .
H35 H 0.1095(9) 0.8300(8) -0.0574(5) 0.112 Uiso 1 calc R .
C36 C 0.0794(6) 0.8685(6) 0.0070(5) 0.071(3) Uani 1 d . .
H36 H 0.0335(6) 0.8695(6) -0.0005(5) 0.085 Uiso 1 calc R .
C41 C 0.0672(7) 0.8825(8) 0.1536(5) 0.076(4) Uani 1 d . .
C42 C 0.0855(8) 0.8118(7) 0.1545(6) 0.092(4) Uani 1 d . .
H42 H 0.0867(8) 0.7860(7) 0.1257(6) 0.110 Uiso 1 calc R .
C43 C 0.1016(9) 0.7806(10) 0.1982(7) 0.121(6) Uani 1 d . .
H43 H 0.1154(9) 0.7340(10) 0.1992(7) 0.145 Uiso 1 calc R .
C44 C 0.0970(12) 0.8198(12) 0.2412(7) 0.144(8) Uani 1 d . .
H44 H 0.1082(12) 0.7993(12) 0.2709(7) 0.173 Uiso 1 calc R .
C45 C 0.0765(11) 0.8869(11) 0.2398(7) 0.136(7) Uani 1 d . .
H45 H 0.0715(11) 0.9116(11) 0.2688(7) 0.164 Uiso 1 calc R .
C46 C 0.0628(8) 0.9197(8) 0.1960(6) 0.100(5) Uani 1 d . .
H46 H 0.0506(8) 0.9667(8) 0.1953(6) 0.119 Uiso 1 calc R .
P2 P 0.4295(2) 0.5214(2) 0.10264(12) 0.0625(8) Uani 1 d . .
C51 C 0.4224(6) 0.4351(7) 0.0792(5) 0.067(3) Uani 1 d . .
C52 C 0.3961(6) 0.4210(6) 0.0342(5) 0.072(4) Uani 1 d . .
H52 H 0.3803(6) 0.4577(6) 0.0149(5) 0.086 Uiso 1 calc R .
C53 C 0.3925(8) 0.3526(8) 0.0165(6) 0.094(5) Uani 1 d . .
H53 H 0.3720(8) 0.3429(8) -0.0134(6) 0.113 Uiso 1 calc R .
C54 C 0.4199(8) 0.3001(9) 0.0439(7) 0.101(5) Uani 1 d . .
H54 H 0.4203(8) 0.2546(9) 0.0317(7) 0.121 Uiso 1 calc R .
C55 C 0.4466(9) 0.3126(8) 0.0887(7) 0.110(5) Uani 1 d . .
H55 H 0.4638(9) 0.2757(8) 0.1071(7) 0.132 Uiso 1 calc R .
C56 C 0.4485(7) 0.3810(7) 0.1073(5) 0.089(4) Uani 1 d . .
H56 H 0.4669(7) 0.3900(7) 0.1380(5) 0.107 Uiso 1 calc R .
C61 C 0.3951(6) 0.5214(7) 0.1632(5) 0.072(4) Uani 1 d . .
C62 C 0.4268(7) 0.5544(8) 0.2011(5) 0.081(4) Uani 1 d . .
H62 H 0.4670(7) 0.5786(8) 0.1960(5) 0.097 Uiso 1 calc R .
C63 C 0.3986(9) 0.5518(9) 0.2472(6) 0.109(5) Uani 1 d . .
H63 H 0.4208(9) 0.5722(9) 0.2736(6) 0.131 Uiso 1 calc R .
C64 C 0.3391(10) 0.5196(10) 0.2536(7) 0.115(6) Uani 1 d . .
H64 H 0.3187(10) 0.5207(10) 0.2841(7) 0.138 Uiso 1 calc R .
C65 C 0.3085(10) 0.4860(10) 0.2167(8) 0.130(7) Uani 1 d . .
H65 H 0.2683(10) 0.4622(10) 0.2225(8) 0.156 Uiso 1 calc R .
C66 C 0.3351(8) 0.4858(8) 0.1706(6) 0.098(5) Uani 1 d . .
H66 H 0.3135(8) 0.4625(8) 0.1451(6) 0.118 Uiso 1 calc R .
C71 C 0.3859(6) 0.5802(6) 0.0633(4) 0.061(3) Uani 1 d . .
C72 C 0.3213(6) 0.6037(7) 0.0727(6) 0.087(4) Uani 1 d . .
H72 H 0.2998(6) 0.5909(7) 0.1015(6) 0.105 Uiso 1 calc R .
C73 C 0.2885(7) 0.6460(8) 0.0396(7) 0.098(5) Uani 1 d . .
H73 H 0.2439(7) 0.6591(8) 0.0452(7) 0.117 Uiso 1 calc R .
C74 C 0.3199(10) 0.6683(9) -0.0003(6) 0.105(5) Uani 1 d . .
H74 H 0.2969(10) 0.6973(9) -0.0220(6) 0.126 Uiso 1 calc R .
C75 C 0.3850(9) 0.6497(8) -0.0102(6) 0.095(5) Uani 1 d . .
H75 H 0.4072(9) 0.6672(8) -0.0374(6) 0.114 Uiso 1 calc R .
C76 C 0.4167(7) 0.6043(6) 0.0214(5) 0.077(4) Uani 1 d . .
H76 H 0.4603(7) 0.5893(6) 0.0143(5) 0.093 Uiso 1 calc R .
C81 C 0.5163(5) 0.5484(6) 0.1056(4) 0.061(3) Uani 1 d . .
C82 C 0.5303(6) 0.6187(7) 0.1158(5) 0.080(4) Uani 1 d . .
H82 H 0.4945(6) 0.6497(7) 0.1196(5) 0.096 Uiso 1 calc R .
C83 C 0.5937(8) 0.6430(9) 0.1203(6) 0.103(5) Uani 1 d . .
H83 H 0.6017(8) 0.6901(9) 0.1267(6) 0.124 Uiso 1 calc R .
C84 C 0.6460(9) 0.5970(11) 0.1152(7) 0.117(6) Uani 1 d . .
H84 H 0.6902(9) 0.6128(11) 0.1194(7) 0.140 Uiso 1 calc R .
C85 C 0.6347(7) 0.5282(11) 0.1041(6) 0.114(6) Uani 1 d . .
H85 H 0.6710(7) 0.4980(11) 0.0998(6) 0.137 Uiso 1 calc R .
C86 C 0.5681(7) 0.5026(9) 0.0989(5) 0.097(5) Uani 1 d . .
H86 H 0.5599(7) 0.4559(9) 0.0913(5) 0.116 Uiso 1 calc R .
P3 P 0.2356(2) 0.1930(2) 0.23109(12) 0.0652(9) Uani 1 d . .
C91 C 0.2687(6) 0.2468(7) 0.2778(4) 0.062(3) Uani 1 d . .
C92 C 0.2468(6) 0.2405(7) 0.3263(5) 0.068(3) Uani 1 d . .
H92 H 0.2132(6) 0.2084(7) 0.3340(5) 0.082 Uiso 1 calc R .
C93 C 0.2745(7) 0.2814(9) 0.3628(5) 0.088(4) Uani 1 d . .
H93 H 0.2602(7) 0.2755(9) 0.3948(5) 0.105 Uiso 1 calc R .
C94 C 0.3216(8) 0.3292(9) 0.3527(6) 0.092(5) Uani 1 d . .
H94 H 0.3397(8) 0.3566(9) 0.3776(6) 0.111 Uiso 1 calc R .
C95 C 0.3430(7) 0.3379(8) 0.3060(6) 0.097(5) Uani 1 d . .
H95 H 0.3755(7) 0.3718(8) 0.2991(6) 0.117 Uiso 1 calc R .
C96 C 0.3169(7) 0.2967(8) 0.2679(5) 0.085(4) Uani 1 d . .
H96 H 0.3321(7) 0.3030(8) 0.2362(5) 0.102 Uiso 1 calc R .
C101 C 0.1538(7) 0.1608(8) 0.2484(5) 0.081(4) Uani 1 d . 1
C102 C 0.1651(22) 0.0960(19) 0.2860(13) 0.077(11) Uiso 0.46(6) d P 1
C103 C 0.0973(23) 0.0666(26) 0.2995(15) 0.098(15) Uiso 0.46(6) d P 1
C104 C 0.0373(21) 0.1022(23) 0.2817(12) 0.073(12) Uiso 0.46(6) d P 1
C105 C 0.0316(21) 0.1531(29) 0.2508(16) 0.097(13) Uiso 0.46(6) d P 1
C106 C 0.0982(18) 0.1813(26) 0.2336(12) 0.070(11) Uiso 0.46(6) d P 1
C132 C 0.1391(18) 0.1085(16) 0.2754(11) 0.068(9) Uiso 0.54(6) d P 2
C133 C 0.0761(19) 0.0906(18) 0.2918(11) 0.072(10) Uiso 0.54(6) d P 2
C134 C 0.0220(19) 0.1354(24) 0.2814(13) 0.096(12) Uiso 0.54(6) d P 2
C135 C 0.0306(17) 0.1902(26) 0.2487(12) 0.099(13) Uiso 0.54(6) d P 2
C136 C 0.0975(14) 0.2158(22) 0.2313(10) 0.076(10) Uiso 0.54(6) d P 2
C111 C 0.2340(6) 0.2416(6) 0.1759(4) 0.059(3) Uani 1 d . .
C112 C 0.2601(7) 0.2178(8) 0.1334(5) 0.083(4) Uani 1 d . .
H112 H 0.2793(7) 0.1733(8) 0.1327(5) 0.099 Uiso 1 calc R .
C113 C 0.2592(7) 0.2570(8) 0.0913(5) 0.081(4) Uani 1 d . .
H113 H 0.2773(7) 0.2393(8) 0.0625(5) 0.097 Uiso 1 calc R .
C114 C 0.2308(7) 0.3228(7) 0.0926(6) 0.082(4) Uani 1 d . .
H114 H 0.2304(7) 0.3499(7) 0.0644(6) 0.099 Uiso 1 calc R .
C115 C 0.2033(8) 0.3493(8) 0.1344(6) 0.094(5) Uani 1 d . .
H115 H 0.1829(8) 0.3933(8) 0.1346(6) 0.113 Uiso 1 calc R .
C116 C 0.2065(7) 0.3101(8) 0.1753(5) 0.084(4) Uani 1 d . .
H116 H 0.1899(7) 0.3288(8) 0.2042(5) 0.100 Uiso 1 calc R .
C121 C 0.2878(7) 0.1177(7) 0.2235(5) 0.074(4) Uani 1 d . .
C122 C 0.2627(8) 0.0627(8) 0.1949(5) 0.094(4) Uani 1 d . .
H122 H 0.2192(8) 0.0642(8) 0.1819(5) 0.113 Uiso 1 calc R .
C123 C 0.3046(12) 0.0062(9) 0.1865(6) 0.121(7) Uani 1 d . .
H123 H 0.2897(12) -0.0301(9) 0.1665(6) 0.145 Uiso 1 calc R .
C124 C 0.3653(12) 0.0025(12) 0.2062(8) 0.139(8) Uani 1 d . .
H124 H 0.3900(12) -0.0386(12) 0.2024(8) 0.166 Uiso 1 calc R .
C125 C 0.3935(11) 0.0558(12) 0.2317(9) 0.153(9) Uani 1 d . .
H125 H 0.4383(11) 0.0548(12) 0.2421(9) 0.184 Uiso 1 calc R .
C126 C 0.3510(8) 0.1125(10) 0.2414(6) 0.112(6) Uani 1 d . .
H126 H 0.3671(8) 0.1485(10) 0.2611(6) 0.134 Uiso 1 calc R .
C1 C 0.5425(16) 0.3041(19) 0.2525(15) 0.304(23) Uani 1 d . .
Cl1A Cl 0.5074(5) 0.3831(5) 0.2371(3) 0.230(4) Uani 1 d . .
Cl1B Cl 0.4949(5) 0.2375(5) 0.2320(4) 0.282(5) Uani 1 d . .
C2 C 0.3062(19) 0.7557(12) 0.1468(10) 0.231(16) Uani 1 d . .
Cl2A Cl 0.2774(5) 0.8234(6) 0.1778(5) 0.310(6) Uani 1 d . .
Cl2B Cl 0.3146(7) 0.6964(5) 0.1961(5) 0.376(8) Uani 1 d . .
C3 C 0.2386(14) 0.8372(20) 0.3594(14) 0.268(18) Uani 1 d . .
Cl3A Cl 0.2578(7) 0.9187(7) 0.3051(4) 0.333(6) Uani 1 d . .
Cl3B Cl 0.3071(9) 0.8100(9) 0.3553(6) 0.453(11) Uani 1 d . .
C4 C 0.1946(17) 0.6188(20) 0.3222(13) 0.265(15) Uiso 1 d . .
C5 C 0.1560(12) 0.5627(13) 0.2827(9) 0.155(8) Uiso 1 d . .
C6 C 0.1927(12) 0.5293(14) 0.3400(8) 0.165(8) Uiso 1 d . .
C7 C 0.1742(11) 0.4617(12) 0.3321(8) 0.138(7) Uiso 1 d . .
C8 C 0.1391(13) 0.4193(13) 0.3007(10) 0.173(9) Uiso 1 d . .
C9 C 0.1133(15) 0.4498(17) 0.2601(11) 0.205(11) Uiso 1 d . .
C10 C 0.1274(11) 0.5165(13) 0.2568(8) 0.140(7) Uiso 1 d . .

loop_
_atom_type_symbol
_atom_type_description
_atom_type_scat_dispersion_real
_atom_type_scat_dispersion_imag
_atom_type_scat_source
C C 0.0033 0.0016 'International Tables Vol C Tables 4.2.6.8 and 6.1.1.4'
H H 0.0000 0.0000 'International Tables Vol C Tables 4.2.6.8 and 6.1.1.4'
I I -0.4742 1.8119 'International Tables Vol C Tables 4.2.6.8 and 6.1.1.4'
Zr Zr -2.9673 0.5597 'International Tables Vol C Tables 4.2.6.8 and 6.1.1.4'
Cl Cl 0.1484 0.1585 'International Tables Vol C Tables 4.2.6.8 and 6.1.1.4'
P P 0.1023 0.0942 'International Tables Vol C Tables 4.2.6.8 and 6.1.1.4'
H H 0.0000 0.0000 'International Tables Vol C Tables 4.2.6.8 and 6.1.1.4'

loop_
_geom_angle_atom_site_label_1
_geom_angle_atom_site_label_2
_geom_angle_atom_site_label_3
_geom_angle
_geom_angle_site_symmetry_1
_geom_angle_site_symmetry_3
_geom_angle_publ_flag
Cl1 Zr1 Cl8 86.7(8) . . ?
Cl1 Zr1 Cl4 86.7(9) . . ?
Cl8 Zr1 Cl4 88.3(1) . . ?
Cl1 Zr1 Cl9 86.2(9) . . ?
Cl8 Zr1 Cl9 90.0(1) . . ?
Cl4 Zr1 Cl9 172.8(1) . . ?
Cl1 Zr1 Cl6 86.4(8) . . ?
Cl8 Zr1 Cl6 173.0(1) . . ?
Cl4 Zr1 Cl6 90.2(1) . . ?
Cl9 Zr1 Cl6 90.6(1) . . ?
Cl1 Zr1 I1 4(3) . . y
Cl8 Zr1 I1 82(2) . . ?
Cl4 Zr1 I1 87(2) . . ?
Cl9 Zr1 I1 86(2) . . ?
Cl6 Zr1 I1 91(2) . . ?
Cl1 Zr1 Zr3 135.1(8) . . ?
Cl8 Zr1 Zr3 48.46(8) . . ?
Cl4 Zr1 Zr3 92.02(8) . . ?
Cl9 Zr1 Zr3 92.12(8) . . ?
Cl6 Zr1 Zr3 138.48(8) . . ?
I1 Zr1 Zr3 131(2) . . ?
Cl1 Zr1 Zr3 134.9(8) . 3_675 ?
Cl8 Zr1 Zr3 138.39(8) . 3_675 ?
Cl4 Zr1 Zr3 92.82(8) . 3_675 ?
Cl9 Zr1 Zr3 93.07(8) . 3_675 ?
Cl6 Zr1 Zr3 48.53(8) . 3_675 ?
I1 Zr1 Zr3 139(2) . 3_675 ?
Zr3 Zr1 Zr3 89.95(4) . 3_675 y
Cl1 Zr1 Zr2 134.7(9) . . ?
Cl8 Zr1 Zr2 93.01(8) . . ?
Cl4 Zr1 Zr2 138.62(8) . . ?
Cl9 Zr1 Zr2 48.47(7) . . ?
Cl6 Zr1 Zr2 92.67(8) . . ?
I1 Zr1 Zr2 134(2) . . ?
Zr3 Zr1 Zr2 60.05(3) . . y
Zr3 Zr1 Zr2 60.15(3) 3_675 . y
Cl1 Zr1 Zr2 135.0(9) . 3_675 ?
Cl8 Zr1 Zr2 91.91(8) . 3_675 ?
Cl4 Zr1 Zr2 48.32(7) . 3_675 ?
Cl9 Zr1 Zr2 138.77(8) . 3_675 ?
Cl6 Zr1 Zr2 92.18(8) . 3_675 ?
I1 Zr1 Zr2 135(2) . 3_675 ?
Zr3 Zr1 Zr2 60.17(3) . 3_675 y
Zr3 Zr1 Zr2 59.92(4) 3_675 3_675 y
Zr2 Zr1 Zr2 90.31(4) . 3_675 y
Cl2 Zr2 Cl4 86.2(5) . 3_675 ?
Cl2 Zr2 Cl7 82.8(4) . 3_675 ?
Cl4 Zr2 Cl7 90.2(1) 3_675 3_675 ?
Cl2 Zr2 Cl9 87.2(5) . . ?
Cl4 Zr2 Cl9 173.4(1) 3_675 . ?
Cl7 Zr2 Cl9 89.3(1) 3_675 . ?
Cl2 Zr2 Cl5 90.5(4) . . ?
Cl4 Zr2 Cl5 90.6(1) 3_675 . ?
Cl7 Zr2 Cl5 173.2(1) 3_675 . ?
Cl9 Zr2 Cl5 89.2(1) . . ?
Cl2 Zr2 I2 7.5(6) . . y
Cl4 Zr2 I2 81.4(4) 3_675 . ?
Cl7 Zr2 I2 88.7(3) 3_675 . ?
Cl9 Zr2 I2 92.0(4) . . ?
Cl5 Zr2 I2 84.8(3) . . ?
Cl2 Zr2 Zr3 139.2(4) . . ?
Cl4 Zr2 Zr3 92.65(8) 3_675 . ?
Cl7 Zr2 Zr3 138.02(8) 3_675 . ?
Cl9 Zr2 Zr3 92.16(8) . . ?
Cl5 Zr2 Zr3 48.65(7) . . ?
I2 Zr2 Zr3 133.1(3) . . ?
Cl2 Zr2 Zr1 135.8(5) . . ?
Cl4 Zr2 Zr1 137.80(8) 3_675 . ?
Cl7 Zr2 Zr1 91.47(8) 3_675 . ?
Cl9 Zr2 Zr1 48.80(7) . . ?
Cl5 Zr2 Zr1 92.49(7) . . ?
I2 Zr2 Zr1 140.8(4) . . ?
Zr3 Zr2 Zr1 59.80(3) . . y
Cl2 Zr2 Zr3 131.2(4) . 3_675 ?
Cl4 Zr2 Zr3 91.48(8) 3_675 3_675 ?
Cl7 Zr2 Zr3 48.41(7) 3_675 3_675 ?
Cl9 Zr2 Zr3 93.07(8) . 3_675 ?
Cl5 Zr2 Zr3 138.29(8) . 3_675 ?
I2 Zr2 Zr3 136.7(3) . 3_675 ?
Zr3 Zr2 Zr3 89.64(4) . 3_675 y
Zr1 Zr2 Zr3 59.87(3) . 3_675 y
Cl2 Zr2 Zr1 134.2(5) . 3_675 ?
Cl4 Zr2 Zr1 48.12(7) 3_675 3_675 ?
Cl7 Zr2 Zr1 92.98(8) 3_675 3_675 ?
Cl9 Zr2 Zr1 138.48(8) . 3_675 ?
Cl5 Zr2 Zr1 92.54(8) . 3_675 ?
I2 Zr2 Zr1 129.5(4) . 3_675 ?
Zr3 Zr2 Zr1 59.90(4) . 3_675 y
Zr1 Zr2 Zr1 89.69(4) . 3_675 y
Zr3 Zr2 Zr1 59.66(3) 3_675 3_675 y
Cl3 Zr3 Cl8 85.4(1) . . ?
Cl3 Zr3 Cl7 86.4(1) . . ?
Cl8 Zr3 Cl7 90.2(1) . . ?
Cl3 Zr3 Cl6 87.3(1) . 3_675 ?
Cl8 Zr3 Cl6 172.7(1) . 3_675 ?
Cl7 Zr3 Cl6 88.7(1) . 3_675 ?
Cl3 Zr3 Cl5 86.2(1) . . ?
Cl8 Zr3 Cl5 90.7(1) . . ?
Cl7 Zr3 Cl5 172.5(1) . . ?
Cl6 Zr3 Cl5 89.5(1) 3_675 . ?
Cl3 Zr3 Zr1 133.7(1) . . ?
Cl8 Zr3 Zr1 48.22(8) . . ?
Cl7 Zr3 Zr1 93.35(8) . . ?
Cl6 Zr3 Zr1 139.06(8) 3_675 . ?
Cl5 Zr3 Zr1 92.80(8) . . ?
Cl3 Zr3 Zr1 136.3(1) . 3_675 ?
Cl8 Zr3 Zr1 138.26(8) . 3_675 ?
Cl7 Zr3 Zr1 91.53(8) . 3_675 ?
Cl6 Zr3 Zr1 49.01(7) 3_675 3_675 ?
Cl5 Zr3 Zr1 92.81(8) . 3_675 ?
Zr1 Zr3 Zr1 90.05(4) . 3_675 y
Cl3 Zr3 Zr2 134.89(9) . . ?
Cl8 Zr3 Zr2 92.92(8) . . ?
Cl7 Zr3 Zr2 138.69(8) . . ?
Cl6 Zr3 Zr2 92.73(8) 3_675 . ?
Cl5 Zr3 Zr2 48.71(7) . . ?
Zr1 Zr3 Zr2 60.14(3) . . y
Zr1 Zr3 Zr2 60.18(4) 3_675 . y
Cl3 Zr3 Zr2 134.73(9) . 3_675 ?
Cl8 Zr3 Zr2 91.74(8) . 3_675 ?
Cl7 Zr3 Zr2 48.35(7) . 3_675 ?
Cl6 Zr3 Zr2 92.87(8) 3_675 3_675 ?
Cl5 Zr3 Zr2 139.07(7) . 3_675 ?
Zr1 Zr3 Zr2 60.17(3) . 3_675 ?
Zr1 Zr3 Zr2 59.98(3) 3_675 3_675 y
Zr2 Zr3 Zr2 90.36(4) . 3_675 y
Zr1 Cl4 Zr2 83.56(9) . 3_675 y
Zr3 Cl5 Zr2 82.64(9) . . y
Zr3 Cl6 Zr1 82.46(9) 3_675 . y
Zr2 Cl7 Zr3 83.24(9) 3_675 . y
Zr1 Cl8 Zr3 83.32(9) . . y
Zr2 Cl9 Zr1 82.74(9) . . y
Cl11 Zr4 Cl18 85.8(4) . 3_765 ?
Cl11 Zr4 Cl14 87.0(4) . . ?
Cl18 Zr4 Cl14 172.8(1) 3_765 . ?
Cl11 Zr4 Cl16 87.7(4) . . ?
Cl18 Zr4 Cl16 91.1(1) 3_765 . ?
Cl14 Zr4 Cl16 88.2(1) . . ?
Cl11 Zr4 Cl17 84.9(4) . . ?
Cl18 Zr4 Cl17 89.4(1) 3_765 . ?
Cl14 Zr4 Cl17 90.4(1) . . ?
Cl16 Zr4 Cl17 172.5(1) . . ?
Cl11 Zr4 I11 3(1) . . y
Cl18 Zr4 I11 84.0(8) 3_765 . ?
Cl14 Zr4 I11 88.8(8) . . ?
Cl16 Zr4 I11 85.(1) . . ?
Cl17 Zr4 I11 88(1) . . ?
Cl11 Zr4 Zr5 134.4(4) . 3_765 ?
Cl18 Zr4 Zr5 48.60(7) 3_765 3_765 ?
Cl14 Zr4 Zr5 138.61(8) . 3_765 ?
Cl16 Zr4 Zr5 93.37(8) . 3_765 ?
Cl17 Zr4 Zr5 92.59(8) . 3_765 ?
I11 Zr4 Zr5 132.6(8) . 3_765 ?
Cl11 Zr4 Zr6 136.3(4) . . ?
Cl18 Zr4 Zr6 92.99(8) 3_765 . ?
Cl14 Zr4 Zr6 91.89(8) . . ?
Cl16 Zr4 Zr6 48.60(7) . . ?
Cl17 Zr4 Zr6 138.86(8) . . ?
I11 Zr4 Zr6 133(1) . . ?
Zr5 Zr4 Zr6 60.28(3) 3_765 . y
Cl11 Zr4 Zr5 135.5(3) . . ?
Cl18 Zr4 Zr5 138.62(8) 3_765 . ?
Cl14 Zr4 Zr5 48.60(7) . . ?
Cl16 Zr4 Zr5 91.88(7) . . ?
Cl17 Zr4 Zr5 92.69(8) . . ?
I11 Zr4 Zr5 137.3(8) . . ?
Zr5 Zr4 Zr5 90.02(4) 3_765 . y
Zr6 Zr4 Zr5 59.87(4) . . y
Cl11 Zr4 Zr6 133.6(4) . 3_765 ?
Cl18 Zr4 Zr6 92.17(8) 3_765 3_765 ?
Cl14 Zr4 Zr6 93.14(8) . 3_765 ?
Cl16 Zr4 Zr6 138.69(7) . 3_765 ?
Cl17 Zr4 Zr6 48.76(7) . 3_765 ?
I11 Zr4 Zr6 136(1) . 3_765 ?
Zr5 Zr4 Zr6 59.83(3) 3_765 3_765 y
Zr6 Zr4 Zr6 90.10(4) . 3_765 y
Zr5 Zr4 Zr6 60.15(3) . 3_765 y
Cl12 Zr5 Cl18 88.7(4) . . ?
Cl12 Zr5 Cl15 86.5(6) . . ?
Cl18 Zr5 Cl15 89.9(1) . . ?
Cl12 Zr5 Cl14 84.4(4) . . ?
Cl18 Zr5 Cl14 173.0(1) . . ?
Cl15 Zr5 Cl14 88.8(1) . . ?
Cl12 Zr5 Cl19 86.1(6) . . ?
Cl18 Zr5 Cl19 90.2(1) . . ?
Cl15 Zr5 Cl19 172.6(1) . . ?
Cl14 Zr5 Cl19 90.2(1) . . ?
Cl12 Zr5 I12 5.8(9) . . y
Cl18 Zr5 I12 83.0(5) . . ?
Cl15 Zr5 I12 87.3(6) . . ?
Cl14 Zr5 I12 90.1(5) . . ?
Cl19 Zr5 I12 85.4(6) . . ?
Cl12 Zr5 Zr6 135.1(6) . . ?
Cl18 Zr5 Zr6 92.39(8) . . ?
Cl15 Zr5 Zr6 48.70(7) . . ?
Cl14 Zr5 Zr6 91.91(8) . . ?
Cl19 Zr5 Zr6 138.66(8) . . ?
I12 Zr5 Zr6 135.9(6) . . ?
Cl12 Zr5 Zr4 137.2(4) . 3_765 ?
Cl18 Zr5 Zr4 48.49(7) . 3_765 ?
Cl15 Zr5 Zr4 93.05(8) . 3_765 ?
Cl14 Zr5 Zr4 138.46(8) . 3_765 ?
Cl19 Zr5 Zr4 92.55(8) . 3_765 ?
I12 Zr5 Zr4 131.4(5) . 3_765 ?
Zr6 Zr5 Zr4 60.21(3) . 3_765 y
Cl12 Zr5 Zr4 132.8(4) . . ?
Cl18 Zr5 Zr4 138.47(8) . . ?
Cl15 Zr5 Zr4 92.46(7) . . ?
Cl14 Zr5 Zr4 48.49(7) . . ?
Cl19 Zr5 Zr4 92.35(8) . . ?
I12 Zr5 Zr4 138.6(5) . . ?
Zr6 Zr5 Zr4 60.00(4) . . y
Zr4 Zr5 Zr4 89.98(4) 3_765 . y
Cl12 Zr5 Zr6 134.7(6) . 3_765 ?
Cl18 Zr5 Zr6 92.58(8) . 3_765 ?
Cl15 Zr5 Zr6 138.78(8) . 3_765 ?
Cl14 Zr5 Zr6 92.94(8) . 3_765 ?
Cl19 Zr5 Zr6 48.58(7) . 3_765 ?
I12 Zr5 Zr6 133.8(6) . 3_765 ?
Zr6 Zr5 Zr6 90.08(4) . 3_765 y
Zr4 Zr5 Zr6 59.86(4) 3_765 3_765 y
Zr4 Zr5 Zr6 59.99(3) . 3_765 y
Cl13 Zr6 Cl16 85.6(6) . . ?
Cl13 Zr6 Cl15 88.8(6) . . ?
Cl16 Zr6 Cl15 88.8(1) . . ?
Cl13 Zr6 Cl19 83.9(6) . 3_765 ?
Cl16 Zr6 Cl19 90.7(1) . 3_765 ?
Cl15 Zr6 Cl19 172.7(1) . 3_765 ?
Cl13 Zr6 Cl17 87.3(6) . 3_765 ?
Cl16 Zr6 Cl17 172.8(1) . 3_765 ?
Cl15 Zr6 Cl17 90.2(1) . 3_765 ?
Cl19 Zr6 Cl17 89.3(1) 3_765 3_765 ?
Cl13 Zr6 I13 4(1) . . y
Cl16 Zr6 I13 88.4(5) . . ?
Cl15 Zr6 I13 86.0(4) . . ?
Cl19 Zr6 I13 86.7(4) 3_765 . ?
Cl17 Zr6 I13 84.4(5) 3_765 . ?
Cl13 Zr6 Zr5 137.5(6) . . ?
Cl16 Zr6 Zr5 92.12(7) . . ?
Cl15 Zr6 Zr5 48.67(7) . . ?
Cl19 Zr6 Zr5 138.62(8) 3_765 . ?
Cl17 Zr6 Zr5 92.56(8) 3_765 . ?
I13 Zr6 Zr5 134.6(4) . . ?
Cl13 Zr6 Zr4 134.1(6) . . ?
Cl16 Zr6 Zr4 48.65(7) . . ?
Cl15 Zr6 Zr4 92.54(8) . . ?
Cl19 Zr6 Zr4 92.62(8) 3_765 . ?
Cl17 Zr6 Zr4 138.49(8) 3_765 . ?
I13 Zr6 Zr4 137.1(5) . . ?
Zr5 Zr6 Zr4 60.13(4) . . y
Cl13 Zr6 Zr4 135.9(6) . 3_765 ?
Cl16 Zr6 Zr4 138.54(7) . 3_765 ?
Cl15 Zr6 Zr4 92.82(8) . 3_765 ?
Cl19 Zr6 Zr4 92.33(8) 3_765 3_765 ?
Cl17 Zr6 Zr4 48.59(7) 3_765 3_765 ?
I13 Zr6 Zr4 133.0(5) . 3_765 ?
Zr5 Zr6 Zr4 59.95(3) . 3_765 y
Zr4 Zr6 Zr4 89.90(4) . 3_765 y
Cl13 Zr6 Zr5 132.6(6) . 3_765 ?
Cl16 Zr6 Zr5 93.07(7) . 3_765 ?
Cl15 Zr6 Zr5 138.59(8) . 3_765 ?
Cl19 Zr6 Zr5 48.70(7) 3_765 3_765 ?
Cl17 Zr6 Zr5 92.34(8) 3_765 3_765 ?
I13 Zr6 Zr5 135.4(4) . 3_765 ?
Zr5 Zr6 Zr5 89.92(4) . 3_765 y
Zr4 Zr6 Zr5 59.86(3) . 3_765 y
Zr4 Zr6 Zr5 59.86(4) 3_765 3_765 y
Zr4 Cl14 Zr5 82.92(9) . . y
Zr5 Cl15 Zr6 82.63(9) . . y
Zr6 Cl16 Zr4 82.75(9) . . y
Zr4 Cl17 Zr6 82.65(9) . 3_765 y
Zr4 Cl18 Zr5 82.91(9) 3_765 . y
Zr6 Cl19 Zr5 82.72(9) 3_765 . y
C21 P1 C31 111.8(6) . . ?
C21 P1 C41 109.6(6) . . ?
C31 P1 C41 107.6(6) . . ?
C21 P1 C11 109.3(6) . . ?
C31 P1 C11 107.1(6) . . ?
C41 P1 C11 111.5(6) . . ?
C12 C11 C16 120(1) . . ?
C12 C11 P1 120(1) . . ?
C16 C11 P1 119.1(9) . . ?
C13 C12 C11 119(1) . . ?
C12 C13 C14 120(1) . . ?
C15 C14 C13 121(1) . . ?
C14 C15 C16 122(1) . . ?
C15 C16 C11 117(1) . . ?
C26 C21 C22 119(1) . . ?
C26 C21 P1 120.4(9) . . ?
C22 C21 P1 120.4(9) . . ?
C23 C22 C21 119(1) . . ?
C22 C23 C24 123(1) . . ?
C23 C24 C25 117(1) . . ?
C26 C25 C24 122(1) . . ?
C25 C26 C21 119(1) . . ?
C36 C31 C32 118(1) . . ?
C36 C31 P1 122(1) . . ?
C32 C31 P1 120(1) . . ?
C33 C32 C31 120(1) . . ?
C34 C33 C32 120(1) . . ?
C33 C34 C35 120(1) . . ?
C36 C35 C34 121(1) . . ?
C31 C36 C35 120(1) . . ?
C46 C41 C42 120(1) . . ?
C46 C41 P1 120(1) . . ?
C42 C41 P1 119(1) . . ?
C43 C42 C41 119(1) . . ?
C42 C43 C44 119(2) . . ?
C45 C44 C43 120(2) . . ?
C44 C45 C46 121(2) . . ?
C41 C46 C45 119(1) . . ?
C51 P2 C71 109.2(6) . . ?
C51 P2 C81 110.9(6) . . ?
C71 P2 C81 108.0(6) . . ?
C51 P2 C61 107.8(6) . . ?
C71 P2 C61 112.1(6) . . ?
C81 P2 C61 108.9(6) . . ?
C52 C51 C56 120(1) . . ?
C52 C51 P2 123(1) . . ?
C56 C51 P2 117(1) . . ?
C51 C52 C53 121(1) . . ?
C54 C53 C52 118(1) . . ?
C55 C54 C53 122(1) . . ?
C54 C55 C56 120(2) . . ?
C51 C56 C55 119(1) . . ?
C62 C61 C66 120(1) . . ?
C62 C61 P2 122(1) . . ?
C66 C61 P2 118(1) . . ?
C61 C62 C63 119(1) . . ?
C64 C63 C62 119(2) . . ?
C63 C64 C65 121(2) . . ?
C64 C65 C66 121(2) . . ?
C65 C66 C61 118(2) . . ?
C72 C71 C76 117(1) . . ?
C72 C71 P2 123(1) . . ?
C76 C71 P2 120(1) . . ?
C73 C72 C71 120(1) . . ?
C74 C73 C72 121(1) . . ?
C73 C74 C75 122(2) . . ?
C74 C75 C76 118(1) . . ?
C75 C76 C71 122(1) . . ?
C86 C81 C82 120(1) . . ?
C86 C81 P2 122(1) . . ?
C82 C81 P2 118.3(9) . . ?
C83 C82 C81 122(1) . . ?
C82 C83 C84 119(2) . . ?
C83 C84 C85 121(2) . . ?
C84 C85 C86 120(2) . . ?
C81 C86 C85 118(1) . . ?
C91 P3 C111 108.7(6) . . ?
C91 P3 C121 109.8(6) . . ?
C111 P3 C121 109.3(6) . . ?
C91 P3 C101 109.8(6) . . ?
C111 P3 C101 113.0(6) . . ?
C121 P3 C101 106.2(7) . . ?
C96 C91 C92 117.5(12) . . ?
C96 C91 P3 121(1) . . ?
C92 C91 P3 121(1) . . ?
C93 C92 C91 121(1) . . ?
C94 C93 C92 121(1) . . ?
C93 C94 C95 120(1) . . ?
C94 C95 C96 121(1) . . ?
C91 C96 C95 120(1) . . ?
C106 C101 C102 125(2) . . ?
C106 C101 P3 127(2) . . ?
C102 C101 P3 108(2) . . ?
C103 C102 C101 109(3) . . ?
C104 C103 C102 118(3) . . ?
C105 C104 C103 130(4) . . ?
C104 C105 C106 114(4) . . ?
C101 C106 C105 124(3) . . ?
C132 C133 C134 119(3) . . ?
C135 C134 C133 120(3) . . ?
C134 C135 C136 124(3) . . ?
C112 C111 C116 116(1) . . ?
C112 C111 P3 123(1) . . ?
C116 C111 P3 120(1) . . ?
C111 C112 C113 122(1) . . ?
C112 C113 C114 118(1) . . ?
C115 C114 C113 122(1) . . ?
C116 C115 C114 118(1) . . ?
C115 C116 C111 123(1) . . ?
C126 C121 C122 119(1) . . ?
C126 C121 P3 124(1) . . ?
C122 C121 P3 118(1) . . ?
C123 C122 C121 118(2) . . ?
C124 C123 C122 121(2) . . ?
C123 C124 C125 123(2) . . ?
C124 C125 C126 116(2) . . ?
C121 C126 C125 123(2) . . ?
Cl1B C1 Cl1A 111(2) . . ?
Cl2A C2 Cl2B 98(1) . . ?
Cl3B C3 Cl3A 92(2) . . ?
C5 C4 C6 64(2) . . ?
C10 C5 C4 174(2) . . ?
C10 C5 C6 114(2) . . ?
C4 C5 C6 60(1) . . ?
C7 C6 C4 151(2) . . ?
C7 C6 C5 95(2) . . ?
C4 C6 C5 56(1) . . ?
C6 C7 C8 143(2) . . ?
C9 C8 C7 117(3) . . ?
C10 C9 C8 113(3) . . ?
C5 C10 C9 137(3) . . ?

loop_
_geom_bond_atom_site_label_1
_geom_bond_atom_site_label_2
_geom_bond_distance
_geom_bond_site_symmetry_2
_geom_bond_publ_flag
Zr1 Cl1 2.49(1) . y
Zr1 Cl8 2.543(3) . y
Zr1 Cl4 2.551(3) . y
Zr1 Cl9 2.578(3) . y
Zr1 Cl6 2.585(3) . y
Zr1 I1 2.79(2) . y
Zr1 Zr3 3.387(2) . y
Zr1 Zr3 3.395(2) 3_675 y
Zr1 Zr2 3.399(2) . y
Zr1 Zr2 3.405(2) 3_675 y
Zr2 Cl2 2.49(1) . y
Zr2 Cl4 2.559(3) 3_675 y
Zr2 Cl7 2.562(3) 3_675 y
Zr2 Cl9 2.565(3) . y
Zr2 Cl5 2.573(3) . y
Zr2 I2 2.81(1) . y
Zr2 Zr3 3.396(2) . y
Zr2 Zr3 3.405(2) 3_675 y
Zr2 Zr1 3.405(2) 3_675 y
Zr3 Cl3 2.484(3) . y
Zr3 Cl8 2.553(3) . y
Zr3 Cl7 2.564(3) . y
Zr3 Cl6 2.566(3) 3_675 y
Zr3 Cl5 2.570(3) . y
Zr3 Zr1 3.395(2) 3_675 y
Zr3 Zr2 3.405(2) 3_675 y
Cl4 Zr2 2.559(3) 3_675 ?
Cl6 Zr3 2.566(3) 3_675 ?
Cl7 Zr2 2.562(3) 3_675 ?
Zr4 Cl11 2.478(8) . y
Zr4 Cl18 2.568(3) 3_765 y
Zr4 Cl14 2.572(3) . y
Zr4 Cl16 2.576(3) . y
Zr4 Cl17 2.581(3) . y
Zr4 I11 2.78(2) . y
Zr4 Zr5 3.404(2) 3_765 y
Zr4 Zr6 3.404(2) . y
Zr4 Zr5 3.408(2) . y
Zr4 Zr6 3.413(2) 3_765 y
Zr5 Cl12 2.50(1) . y
Zr5 Cl18 2.573(3) . y
Zr5 Cl15 2.574(3) . y
Zr5 Cl14 2.576(3) . y
Zr5 Cl19 2.589(3) . y
Zr5 I12 2.80(1) . y
Zr5 Zr6 3.400(2) . y
Zr5 Zr4 3.404(2) 3_765 y
Zr5 Zr6 3.418(2) 3_765 y
Zr6 Cl13 2.50(1) . y
Zr6 Cl16 2.574(3) . y
Zr6 Cl15 2.575(3) . y
Zr6 Cl19 2.584(3) 3_765 y
Zr6 Cl17 2.587(3) 3_765 y
Zr6 I13 2.83(1) . y
Zr6 Zr4 3.413(2) 3_765 y
Zr6 Zr5 3.418(2) 3_765 y
Cl17 Zr6 2.587(3) 3_765 ?
Cl18 Zr4 2.568(3) 3_765 ?
Cl19 Zr6 2.584(3) 3_765 ?
P1 C21 1.78(1) . ?
P1 C31 1.79(1) . ?
P1 C41 1.79(1) . ?
P1 C11 1.79(1) . ?
C11 C12 1.38(2) . ?
C11 C16 1.41(2) . ?
C12 C13 1.37(2) . ?
C13 C14 1.39(2) . ?
C14 C15 1.31(2) . ?
C15 C16 1.40(2) . ?
C21 C26 1.38(2) . ?
C21 C22 1.39(2) . ?
C22 C23 1.36(2) . ?
C23 C24 1.36(2) . ?
C24 C25 1.38(2) . ?
C25 C26 1.37(2) . ?
C31 C36 1.37(2) . ?
C31 C32 1.42(2) . ?
C32 C33 1.38(2) . ?
C33 C34 1.35(2) . ?
C34 C35 1.38(2) . ?
C35 C36 1.37(2) . ?
C41 C46 1.36(2) . ?
C41 C42 1.40(2) . ?
C42 C43 1.37(2) . ?
C43 C44 1.40(2) . ?
C44 C45 1.34(2) . ?
C45 C46 1.38(2) . ?
P2 C51 1.77(1) . ?
P2 C71 1.78(1) . ?
P2 C81 1.79(1) . ?
P2 C61 1.79(1) . ?
C51 C52 1.36(2) . ?
C51 C56 1.39(2) . ?
C52 C53 1.39(2) . ?
C53 C54 1.36(2) . ?
C54 C55 1.35(2) . ?
C55 C56 1.40(2) . ?
C61 C62 1.36(2) . ?
C61 C66 1.38(2) . ?
C62 C63 1.38(2) . ?
C63 C64 1.34(2) . ?
C64 C65 1.34(2) . ?
C65 C66 1.37(2) . ?
C71 C72 1.38(2) . ?
C71 C76 1.38(2) . ?
C72 C73 1.37(2) . ?
C73 C74 1.33(2) . ?
C74 C75 1.36(2) . ?
C75 C76 1.37(2) . ?
C81 C86 1.36(2) . ?
C81 C82 1.40(2) . ?
C82 C83 1.34(2) . ?
C83 C84 1.36(2) . ?
C84 C85 1.37(2) . ?
C85 C86 1.41(2) . ?
P3 C91 1.76(1) . ?
P3 C111 1.77(1) . ?
P3 C121 1.78(1) . ?
P3 C101 1.79(1) . ?
C91 C96 1.37(2) . ?
C91 C92 1.40(2) . ?
C92 C93 1.38(2) . ?
C93 C94 1.33(2) . ?
C94 C95 1.36(2) . ?
C95 C96 1.40(2) . ?
C101 C106 1.23(4) . ?
C101 C102 1.62(4) . ?
C102 C103 1.50(5) . ?
C103 C104 1.45(6) . ?
C104 C105 1.29(6) . ?
C105 C106 1.50(5) . ?
C132 C133 1.37(4) . ?
C133 C134 1.40(5) . ?
C134 C135 1.39(5) . ?
C135 C136 1.49(4) . ?
C111 C112 1.35(2) . ?
C111 C116 1.42(2) . ?
C112 C113 1.37(2) . ?
C113 C114 1.38(2) . ?
C114 C115 1.37(2) . ?
C115 C116 1.35(2) . ?
C121 C126 1.34(2) . ?
C121 C122 1.40(2) . ?
C122 C123 1.38(2) . ?
C123 C124 1.32(2) . ?
C124 C125 1.35(3) . ?
C125 C126 1.40(2) . ?
C1 Cl1B 1.68(3) . ?
C1 Cl1A 1.71(3) . ?
C2 Cl2A 1.65(2) . ?
C2 Cl2B 1.77(3) . ?
C3 Cl3B 1.45(2) . ?
C3 Cl3A 2.19(4) . ?
C4 C5 1.70(4) . ?
C4 C6 1.78(4) . ?
C5 C10 1.26(3) . ?
C5 C6 1.84(3) . ?
C6 C7 1.36(3) . ?
C7 C8 1.37(3) . ?
C8 C9 1.35(3) . ?
C9 C10 1.31(3) . ?
